data_7002587
loop_
_publ_author_name
'Arbaoui, Abdessamad'
'Redshaw, Carl'
'Homden, Damien M.'
'Wright, Joseph A.'
'Elsegood, Mark R. J.'

_publ_section_title
;
 Vanadium-based imido-alkoxide pro-catalysts bearing bisphenolate
 ligands for ethylene and \e-caprolactone polymerisation
;
_journal_issue 41
_journal_name_full 'Dalton Transactions'
_journal_page_first 8911
_journal_page_last 8922
_journal_paper_doi 10.1039/b902402f
_journal_year 2009
_chemical_formula_moiety 'C80 H110 F6 N2 O6 V2'
_chemical_formula_structural '[V(=NC6H4CF3)(diphenolate)(mu-O-i-Pr]2'
_chemical_formula_sum 'C80 H110 F6 N2 O6 V2'
_chemical_formula_weight 1411.58
_chemical_name_common 'Compound 6'
_space_group_IT_number 15
_symmetry_cell_setting monoclinic
_symmetry_Int_Tables_number 15
_symmetry_space_group_name_Hall '-C 2yc'
_symmetry_space_group_name_H-M 'C 1 2/c 1'
_atom_sites_solution_hydrogens geom
_atom_sites_solution_primary direct
_atom_sites_solution_secondary difmap
_cell_angle_alpha 90.00
_cell_angle_beta 91.883(6)
_cell_angle_gamma 90.00
_cell_formula_units_Z 4
_cell_length_a 10.7533(8)
_cell_length_b 18.7325(14)
_cell_length_c 38.124(2)
_cell_measurement_reflns_used 4880
_cell_measurement_temperature 140(2)
_cell_measurement_theta_max 33.8976
_cell_measurement_theta_min 3.1936
_cell_volume 7675.4(9)
_computing_cell_refinement 'CrysAlis RED (Oxford Diffraction, 2007)'
_computing_data_collection 'CrysAlis CCD (Oxford Diffraction, 2007)'
_computing_data_reduction 'CrysAlis RED (Oxford Diffraction, 2007)'
_computing_molecular_graphics 'CAMERON (Watkin <i>et al</i>, 1993)'
_computing_publication_material
;
SHELXL-97, PLATON (Spek, 2003), WinGX (Farrugia, 1999)
and enCIFer (Allen <i>et al.</i>, 2004)
;
_computing_structure_refinement 'SHELXL-97 (Sheldrick, 2008)'
_computing_structure_solution 'SIR92 (Altomare <i>et al.</i>, 1993)'
_diffrn_ambient_temperature 140(2)
_diffrn_detector_area_resol_mean 16.0050
_diffrn_measured_fraction_theta_full 0.997
_diffrn_measured_fraction_theta_max 0.997
_diffrn_measurement_device_type 'Oxford Diffraction Xcalibur 3/CCD'
_diffrn_measurement_method 'Thin slice \f and \w scans'
_diffrn_radiation_monochromator graphite
_diffrn_radiation_probe x-ray
_diffrn_radiation_source 'Enhance (Mo) X-ray Source'
_diffrn_radiation_type 'Mo K\a'
_diffrn_radiation_wavelength 0.71073
_diffrn_reflns_av_R_equivalents 0.1339
_diffrn_reflns_av_sigmaI/netI 0.1737
_diffrn_reflns_limit_h_max 12
_diffrn_reflns_limit_h_min -12
_diffrn_reflns_limit_k_max 22
_diffrn_reflns_limit_k_min -22
_diffrn_reflns_limit_l_max 45
_diffrn_reflns_limit_l_min -45
_diffrn_reflns_number 42244
_diffrn_reflns_theta_full 25.00
_diffrn_reflns_theta_max 25.00
_diffrn_reflns_theta_min 3.21
_diffrn_standards_number 0
_exptl_absorpt_coefficient_mu 0.309
_exptl_absorpt_correction_T_max 0.9408
_exptl_absorpt_correction_T_min 0.7955
_exptl_absorpt_correction_type multi-scan
_exptl_absorpt_process_details '(ABSPACK; Oxford Diffraction, 2007)'
_exptl_crystal_colour red
_exptl_crystal_density_diffrn 1.222
_exptl_crystal_density_method 'not measured'
_exptl_crystal_description block
_exptl_crystal_F_000 3008
_exptl_crystal_size_max 0.35
_exptl_crystal_size_mid 0.20
_exptl_crystal_size_min 0.20
_refine_diff_density_max 0.317
_refine_diff_density_min -0.329
_refine_diff_density_rms 0.051
_refine_ls_extinction_method none
_refine_ls_goodness_of_fit_ref 0.860
_refine_ls_hydrogen_treatment constr
_refine_ls_matrix_type full
_refine_ls_number_parameters 565
_refine_ls_number_reflns 6733
_refine_ls_number_restraints 588
_refine_ls_restrained_S_all 0.848
_refine_ls_R_factor_all 0.1433
_refine_ls_R_factor_gt 0.0540
_refine_ls_shift/su_max 0.000
_refine_ls_shift/su_mean 0.000
_refine_ls_structure_factor_coef Fsqd
_refine_ls_weighting_details 'calc w=1/[\s^2^(Fo^2^)+(0.0457P)^2^] where P=(Fo^2^+2Fc^2^)/3'
_refine_ls_weighting_scheme calc
_refine_ls_wR_factor_gt 0.0968
_refine_ls_wR_factor_ref 0.1161
_reflns_number_gt 2932
_reflns_number_total 6733
_reflns_threshold_expression >2\s(I)
_cod_data_source_file b902402f.txt
_cod_data_source_block 6
_cod_original_sg_symbol_H-M 'C 2/c'
_cod_database_code 7002587

loop_
_symmetry_equiv_pos_as_xyz
'x, y, z'
'-x, y, -z+1/2'
'x+1/2, y+1/2, z'
'-x+1/2, y+1/2, -z+1/2'
'-x, -y, -z'
'x, -y, z-1/2'
'-x+1/2, -y+1/2, -z'
'x+1/2, -y+1/2, z-1/2'

loop_
_atom_site_label
_atom_site_type_symbol
_atom_site_fract_x
_atom_site_fract_y
_atom_site_fract_z
_atom_site_U_iso_or_equiv
_atom_site_adp_type
_atom_site_occupancy
_atom_site_symmetry_multiplicity
_atom_site_calc_flag
_atom_site_refinement_flags
_atom_site_disorder_assembly
_atom_site_disorder_group
V1 V 0.49186(6) 0.48460(3) 0.042972(14) 0.02648(19) Uani 1 1 d . . .
N1 N 0.5360(3) 0.52104(15) 0.08078(6) 0.0305(7) Uani 1 1 d . . .
O1 O 0.5546(2) 0.55239(12) 0.01177(5) 0.0314(6) Uani 1 1 d . . .
O2 O 0.3263(2) 0.47866(12) 0.05117(5) 0.0279(6) Uani 1 1 d . . .
O3 O 0.5656(2) 0.39809(11) 0.05016(5) 0.0286(6) Uani 1 1 d . . .
C1 C 0.6214(5) 0.6175(2) 0.02189(10) 0.0526(13) Uani 1 1 d . A .
H1 H 0.6243 0.6164 0.0481 0.063 Uiso 1 1 calc R . .
C2 C 0.5526(5) 0.6839(2) 0.01297(11) 0.0705(15) Uani 1 1 d . . .
H2A H 0.5490 0.6903 -0.0126 0.106 Uiso 1 1 calc R A .
H2B H 0.5954 0.7248 0.0240 0.106 Uiso 1 1 calc R . .
H2C H 0.4679 0.6806 0.0216 0.106 Uiso 1 1 calc R . .
C3 C 0.7536(4) 0.6164(2) 0.01242(11) 0.0661(15) Uani 1 1 d . . .
H3A H 0.7922 0.5719 0.0208 0.099 Uiso 1 1 calc R A .
H3B H 0.7970 0.6571 0.0233 0.099 Uiso 1 1 calc R . .
H3C H 0.7592 0.6193 -0.0131 0.099 Uiso 1 1 calc R . .
C5 C 0.5824(5) 0.5439(3) 0.11388(12) 0.028(2) Uani 0.553(4) 1 d PGU A 1
C6 C 0.6912(4) 0.5838(3) 0.11701(10) 0.0322(18) Uani 0.553(4) 1 d PGU A 1
H6 H 0.7412 0.5905 0.0972 0.039 Uiso 0.553(4) 1 calc PR A 1
C7 C 0.7270(4) 0.6137(2) 0.14914(12) 0.040(2) Uani 0.553(4) 1 d PGU A 1
H7 H 0.8014 0.6410 0.1513 0.048 Uiso 0.553(4) 1 calc PR A 1
C8 C 0.6539(5) 0.6038(3) 0.17814(10) 0.041(2) Uani 0.553(4) 1 d PGU A 1
C9 C 0.5451(5) 0.5640(3) 0.17502(13) 0.049(3) Uani 0.553(4) 1 d PGU A 1
H9 H 0.4951 0.5572 0.1948 0.059 Uiso 0.553(4) 1 calc PR A 1
C10 C 0.5093(4) 0.5340(3) 0.14289(17) 0.049(3) Uani 0.553(4) 1 d PGU A 1
H10 H 0.4349 0.5068 0.1408 0.059 Uiso 0.553(4) 1 calc PR A 1
C11 C 0.6942(13) 0.6365(7) 0.2119(4) 0.060(3) Uani 0.553(4) 1 d PDU A 1
F7 F 0.8077(7) 0.6226(4) 0.2215(2) 0.078(2) Uani 0.553(4) 1 d PDU A 1
F8 F 0.6875(14) 0.7074(4) 0.2113(3) 0.130(5) Uani 0.553(4) 1 d PDU A 1
F9 F 0.6255(12) 0.6161(8) 0.2387(4) 0.111(5) Uani 0.553(4) 1 d PDU A 1
C5X C 0.5532(7) 0.5556(3) 0.11313(16) 0.030(3) Uani 0.447(4) 1 d PGU A 2
C6X C 0.5625(6) 0.6293(3) 0.11663(13) 0.037(2) Uani 0.447(4) 1 d PGU A 2
H6X H 0.5467 0.6593 0.0969 0.044 Uiso 0.447(4) 1 calc PR A 2
C7X C 0.5949(6) 0.6592(3) 0.14903(15) 0.042(3) Uani 0.447(4) 1 d PGU A 2
H7X H 0.6012 0.7096 0.1514 0.051 Uiso 0.447(4) 1 calc PR A 2
C8X C 0.6180(7) 0.6154(4) 0.17794(13) 0.045(3) Uani 0.447(4) 1 d PGU A 2
C9X C 0.6087(7) 0.5417(4) 0.17444(18) 0.057(3) Uani 0.447(4) 1 d PGU A 2
H9X H 0.6245 0.5117 0.1942 0.068 Uiso 0.447(4) 1 calc PR A 2
C10X C 0.5763(7) 0.5118(2) 0.1420(2) 0.048(3) Uani 0.447(4) 1 d PGU A 2
H10X H 0.5699 0.4615 0.1397 0.057 Uiso 0.447(4) 1 calc PR A 2
C11X C 0.6543(16) 0.6487(8) 0.2122(5) 0.061(4) Uani 0.447(4) 1 d PDU A 2
F7X F 0.7669(11) 0.6745(10) 0.2123(3) 0.134(6) Uani 0.447(4) 1 d PDU A 2
F8X F 0.5814(8) 0.7016(5) 0.2204(2) 0.071(3) Uani 0.447(4) 1 d PDU A 2
F9X F 0.6506(19) 0.6033(8) 0.2391(4) 0.112(6) Uani 0.447(4) 1 d PDU A 2
C12 C 0.2714(3) 0.47302(19) 0.08340(8) 0.0267(9) Uani 1 1 d . A .
C13 C 0.1971(3) 0.52898(19) 0.09628(9) 0.0323(9) Uani 1 1 d . . .
C14 C 0.1526(3) 0.5199(2) 0.12962(9) 0.0387(10) Uani 1 1 d . A .
H14 H 0.1052 0.5576 0.1391 0.046 Uiso 1 1 calc R . .
C15 C 0.1725(4) 0.4595(2) 0.15018(9) 0.0385(10) Uani 1 1 d . . .
C16 C 0.2402(3) 0.40513(19) 0.13552(9) 0.0339(10) Uani 1 1 d . A .
H16 H 0.2539 0.3626 0.1487 0.041 Uiso 1 1 calc R . .
C17 C 0.2892(3) 0.41012(19) 0.10230(9) 0.0273(9) Uani 1 1 d . . .
C18 C 0.1663(4) 0.5959(2) 0.07479(13) 0.0592(14) Uani 1 1 d . A .
C19 C 0.2815(5) 0.6416(2) 0.07059(17) 0.131(3) Uani 1 1 d . . .
H19A H 0.3129 0.6574 0.0937 0.196 Uiso 1 1 calc R A .
H19B H 0.2603 0.6833 0.0561 0.196 Uiso 1 1 calc R . .
H19C H 0.3457 0.6135 0.0592 0.196 Uiso 1 1 calc R . .
C20 C 0.1149(5) 0.5748(3) 0.03816(12) 0.106(2) Uani 1 1 d . . .
H20A H 0.0779 0.6167 0.0265 0.160 Uiso 1 1 calc R A .
H20B H 0.0514 0.5377 0.0404 0.160 Uiso 1 1 calc R . .
H20C H 0.1828 0.5565 0.0242 0.160 Uiso 1 1 calc R . .
C21 C 0.0667(4) 0.6419(2) 0.09186(12) 0.0787(17) Uani 1 1 d . . .
H21A H 0.0949 0.6548 0.1157 0.118 Uiso 1 1 calc R A .
H21B H -0.0112 0.6149 0.0927 0.118 Uiso 1 1 calc R . .
H21C H 0.0529 0.6854 0.0780 0.118 Uiso 1 1 calc R . .
C22 C 0.1224(5) 0.4539(2) 0.18757(10) 0.0566(12) Uani 0.353(13) 1 d PDU A 1
C23 C 0.074(2) 0.3846(9) 0.1998(8) 0.089(8) Uani 0.353(13) 1 d PDU A 1
H23A H 0.0401 0.3904 0.2231 0.134 Uiso 0.353(13) 1 calc PR A 1
H23B H 0.1417 0.3496 0.2009 0.134 Uiso 0.353(13) 1 calc PR A 1
H23C H 0.0083 0.3679 0.1834 0.134 Uiso 0.353(13) 1 calc PR A 1
C24 C 0.2502(15) 0.4651(13) 0.2109(5) 0.090(3) Uani 0.353(13) 1 d PDU A 1
H24A H 0.2310 0.4661 0.2359 0.135 Uiso 0.353(13) 1 calc PR A 1
H24B H 0.2891 0.5103 0.2045 0.135 Uiso 0.353(13) 1 calc PR A 1
H24C H 0.3074 0.4256 0.2066 0.135 Uiso 0.353(13) 1 calc PR A 1
C25 C 0.052(3) 0.5213(11) 0.1985(5) 0.125(8) Uani 0.353(13) 1 d PDU A 1
H25A H -0.0122 0.5328 0.1806 0.188 Uiso 0.353(13) 1 calc PR A 1
H25B H 0.1106 0.5612 0.2009 0.188 Uiso 0.353(13) 1 calc PR A 1
H25C H 0.0131 0.5128 0.2210 0.188 Uiso 0.353(13) 1 calc PR A 1
C22X C 0.1224(5) 0.4539(2) 0.18757(10) 0.0566(12) Uani 0.647(13) 1 d PDU A 2
C23X C 0.1206(11) 0.3764(4) 0.1991(4) 0.052(3) Uani 0.647(13) 1 d PDU A 2
H23D H 0.2062 0.3591 0.2025 0.079 Uiso 0.647(13) 1 calc PR A 2
H23E H 0.0774 0.3476 0.1810 0.079 Uiso 0.647(13) 1 calc PR A 2
H23F H 0.0771 0.3723 0.2212 0.079 Uiso 0.647(13) 1 calc PR A 2
C24X C 0.1964(13) 0.4998(6) 0.2125(2) 0.090(3) Uani 0.647(13) 1 d PDU A 2
H24D H 0.1628 0.4958 0.2360 0.135 Uiso 0.647(13) 1 calc PR A 2
H24E H 0.1917 0.5496 0.2047 0.135 Uiso 0.647(13) 1 calc PR A 2
H24F H 0.2834 0.4841 0.2132 0.135 Uiso 0.647(13) 1 calc PR A 2
C25X C -0.0185(7) 0.4783(6) 0.1866(2) 0.064(3) Uani 0.647(13) 1 d PDU A 2
H25D H -0.0533 0.4712 0.2098 0.095 Uiso 0.647(13) 1 calc PR A 2
H25E H -0.0657 0.4498 0.1692 0.095 Uiso 0.647(13) 1 calc PR A 2
H25F H -0.0239 0.5289 0.1802 0.095 Uiso 0.647(13) 1 calc PR A 2
C26 C 0.3601(3) 0.34701(17) 0.08717(8) 0.0260(9) Uani 1 1 d . A .
H26 H 0.3655 0.3559 0.0614 0.031 Uiso 1 1 calc R . .
C27 C 0.2906(3) 0.27638(18) 0.09117(9) 0.0365(10) Uani 1 1 d . . .
H27A H 0.3355 0.2383 0.0793 0.055 Uiso 1 1 calc R A .
H27B H 0.2066 0.2808 0.0806 0.055 Uiso 1 1 calc R . .
H27C H 0.2850 0.2648 0.1161 0.055 Uiso 1 1 calc R . .
C28 C 0.5935(4) 0.36660(17) 0.08222(8) 0.0250(9) Uani 1 1 d . A .
C29 C 0.7168(3) 0.35640(18) 0.09480(9) 0.0305(9) Uani 1 1 d . . .
C30 C 0.7329(4) 0.32855(19) 0.12837(9) 0.0366(10) Uani 1 1 d . A .
H30 H 0.8156 0.3238 0.1376 0.044 Uiso 1 1 calc R . .
C31 C 0.6371(4) 0.3072(2) 0.14933(9) 0.0381(10) Uani 1 1 d . . .
C32 C 0.5165(4) 0.31478(18) 0.13510(9) 0.0337(10) Uani 1 1 d . A .
H32 H 0.4484 0.3001 0.1486 0.040 Uiso 1 1 calc R . .
C33 C 0.4926(3) 0.34299(17) 0.10186(9) 0.0257(9) Uani 1 1 d . . .
C34 C 0.8278(4) 0.3734(2) 0.07173(12) 0.0553(13) Uani 1 1 d . A .
C35 C 0.8107(5) 0.3355(3) 0.03613(11) 0.0925(19) Uani 1 1 d . . .
H35A H 0.7415 0.3575 0.0227 0.139 Uiso 1 1 calc R A .
H35B H 0.7925 0.2849 0.0400 0.139 Uiso 1 1 calc R . .
H35C H 0.8872 0.3399 0.0230 0.139 Uiso 1 1 calc R . .
C36 C 0.8393(4) 0.4531(3) 0.06653(14) 0.098(2) Uani 1 1 d . . .
H36A H 0.8483 0.4766 0.0894 0.147 Uiso 1 1 calc R A .
H36B H 0.7646 0.4710 0.0541 0.147 Uiso 1 1 calc R . .
H36C H 0.9125 0.4632 0.0527 0.147 Uiso 1 1 calc R . .
C37 C 0.9505(4) 0.3466(3) 0.08879(12) 0.0797(16) Uani 1 1 d . . .
H37A H 1.0187 0.3554 0.0729 0.120 Uiso 1 1 calc R A .
H37B H 0.9441 0.2952 0.0934 0.120 Uiso 1 1 calc R . .
H37C H 0.9668 0.3720 0.1109 0.120 Uiso 1 1 calc R . .
C38 C 0.6629(4) 0.2793(3) 0.18652(10) 0.0597(13) Uani 0.604(11) 1 d PDU A 1
C39 C 0.5507(13) 0.2380(7) 0.2003(5) 0.064(4) Uani 0.604(11) 1 d PDU A 1
H39A H 0.5760 0.2120 0.2216 0.096 Uiso 0.604(11) 1 calc PR A 1
H39B H 0.5207 0.2040 0.1824 0.096 Uiso 0.604(11) 1 calc PR A 1
H39C H 0.4841 0.2716 0.2055 0.096 Uiso 0.604(11) 1 calc PR A 1
C40 C 0.7089(15) 0.3335(6) 0.2108(3) 0.094(3) Uani 0.604(11) 1 d PDU A 1
H40A H 0.7829 0.3561 0.2013 0.142 Uiso 0.604(11) 1 calc PR A 1
H40B H 0.7306 0.3114 0.2335 0.142 Uiso 0.604(11) 1 calc PR A 1
H40C H 0.6443 0.3696 0.2139 0.142 Uiso 0.604(11) 1 calc PR A 1
C41 C 0.7700(8) 0.2187(6) 0.1838(2) 0.066(3) Uani 0.604(11) 1 d PDU A 1
H41A H 0.8470 0.2407 0.1760 0.100 Uiso 0.604(11) 1 calc PR A 1
H41B H 0.7426 0.1821 0.1669 0.100 Uiso 0.604(11) 1 calc PR A 1
H41C H 0.7850 0.1966 0.2069 0.100 Uiso 0.604(11) 1 calc PR A 1
C38X C 0.6629(4) 0.2793(3) 0.18652(10) 0.0597(13) Uani 0.396(11) 1 d PDU A 2
C39X C 0.5774(19) 0.2184(10) 0.1954(7) 0.061(5) Uani 0.396(11) 1 d PDU A 2
H39D H 0.4908 0.2329 0.1909 0.092 Uiso 0.396(11) 1 calc PR A 2
H39E H 0.5898 0.2059 0.2203 0.092 Uiso 0.396(11) 1 calc PR A 2
H39F H 0.5963 0.1769 0.1809 0.092 Uiso 0.396(11) 1 calc PR A 2
C40X C 0.623(2) 0.3440(8) 0.2111(5) 0.094(3) Uani 0.396(11) 1 d PDU A 2
H40D H 0.5325 0.3482 0.2106 0.142 Uiso 0.396(11) 1 calc PR A 2
H40E H 0.6598 0.3884 0.2027 0.142 Uiso 0.396(11) 1 calc PR A 2
H40F H 0.6537 0.3349 0.2353 0.142 Uiso 0.396(11) 1 calc PR A 2
C41X C 0.7996(11) 0.2731(15) 0.1974(4) 0.109(6) Uani 0.396(11) 1 d PDU A 2
H41D H 0.8079 0.2462 0.2194 0.164 Uiso 0.396(11) 1 calc PR A 2
H41E H 0.8348 0.3210 0.2009 0.164 Uiso 0.396(11) 1 calc PR A 2
H41F H 0.8443 0.2483 0.1791 0.164 Uiso 0.396(11) 1 calc PR A 2

loop_
_atom_site_aniso_label
_atom_site_aniso_U_11
_atom_site_aniso_U_22
_atom_site_aniso_U_33
_atom_site_aniso_U_23
_atom_site_aniso_U_13
_atom_site_aniso_U_12
V1 0.0235(4) 0.0293(4) 0.0266(3) -0.0011(3) -0.0002(3) 0.0022(3)
N1 0.0300(19) 0.0383(18) 0.0235(15) 0.0005(15) 0.0041(14) -0.0068(16)
O1 0.0339(17) 0.0314(15) 0.0286(13) -0.0032(12) -0.0021(12) -0.0072(13)
O2 0.0232(14) 0.0308(14) 0.0298(13) 0.0008(12) 0.0021(11) 0.0028(12)
O3 0.0308(16) 0.0316(15) 0.0234(13) 0.0040(11) 0.0026(12) 0.0060(12)
C1 0.080(4) 0.036(3) 0.041(3) -0.005(2) -0.004(2) -0.030(3)
C2 0.094(4) 0.031(3) 0.088(4) -0.019(3) 0.028(3) -0.019(3)
C3 0.062(4) 0.059(3) 0.076(3) 0.023(3) -0.031(3) -0.039(3)
C5 0.029(5) 0.033(5) 0.022(5) 0.004(4) 0.006(4) 0.003(4)
C6 0.030(4) 0.041(4) 0.026(4) -0.003(3) 0.001(3) -0.005(3)
C7 0.051(5) 0.032(4) 0.036(4) -0.002(3) -0.005(3) -0.013(4)
C8 0.059(6) 0.036(6) 0.027(4) -0.008(4) -0.004(4) -0.008(4)
C9 0.051(6) 0.079(7) 0.017(4) -0.008(4) 0.011(4) -0.016(5)
C10 0.044(6) 0.071(7) 0.033(4) -0.005(4) 0.010(4) -0.025(5)
C11 0.080(8) 0.056(6) 0.043(6) -0.020(7) -0.006(6) -0.014(7)
F7 0.074(5) 0.103(6) 0.054(4) -0.025(4) -0.023(3) -0.007(4)
F8 0.230(14) 0.058(4) 0.096(8) -0.039(4) -0.090(10) 0.028(8)
F9 0.092(6) 0.196(12) 0.046(7) -0.047(7) 0.015(5) -0.032(7)
C5X 0.027(6) 0.036(5) 0.028(6) -0.003(5) -0.006(5) -0.003(5)
C6X 0.057(7) 0.031(4) 0.023(4) 0.002(4) -0.004(4) -0.004(5)
C7X 0.054(7) 0.033(5) 0.040(5) -0.011(4) 0.001(5) -0.017(5)
C8X 0.063(7) 0.046(6) 0.026(5) -0.008(4) -0.008(5) -0.013(6)
C9X 0.082(9) 0.049(5) 0.037(5) 0.006(4) -0.017(6) 0.004(7)
C10X 0.067(8) 0.033(5) 0.043(6) 0.003(4) -0.019(6) -0.008(6)
C11X 0.073(9) 0.072(10) 0.036(7) -0.011(6) -0.014(9) -0.014(7)
F7X 0.072(8) 0.23(2) 0.098(12) -0.105(13) 0.000(8) -0.050(9)
F8X 0.089(6) 0.071(5) 0.051(4) -0.028(3) -0.011(5) -0.002(5)
F9X 0.227(16) 0.065(6) 0.038(7) -0.003(5) -0.063(8) 0.014(7)
C12 0.019(2) 0.034(2) 0.027(2) -0.0004(19) 0.0034(17) -0.0063(19)
C13 0.027(2) 0.032(2) 0.038(2) 0.000(2) 0.0090(19) 0.007(2)
C14 0.036(3) 0.030(2) 0.051(3) -0.003(2) 0.012(2) 0.005(2)
C15 0.040(3) 0.041(3) 0.034(2) -0.004(2) 0.004(2) 0.003(2)
C16 0.037(3) 0.034(2) 0.030(2) 0.0033(19) 0.0002(19) 0.007(2)
C17 0.025(2) 0.029(2) 0.028(2) -0.0033(19) -0.0030(18) -0.0006(19)
C18 0.046(3) 0.035(3) 0.098(4) 0.028(3) 0.040(3) 0.020(2)
C19 0.099(5) 0.038(3) 0.262(8) 0.031(4) 0.111(5) 0.012(3)
C20 0.105(5) 0.141(5) 0.076(4) 0.077(4) 0.035(4) 0.068(4)
C21 0.067(4) 0.054(3) 0.118(4) 0.034(3) 0.050(3) 0.032(3)
C22 0.073(4) 0.058(3) 0.040(3) -0.001(2) 0.017(2) 0.016(3)
C23 0.066(16) 0.096(9) 0.110(16) -0.011(11) 0.074(14) -0.008(10)
C24 0.136(8) 0.096(9) 0.039(3) -0.035(6) 0.026(5) -0.028(6)
C25 0.214(18) 0.107(12) 0.059(11) -0.002(11) 0.067(13) 0.082(15)
C22X 0.073(4) 0.058(3) 0.040(3) -0.001(2) 0.017(2) 0.016(3)
C23X 0.047(7) 0.075(5) 0.037(5) 0.008(4) 0.033(5) 0.007(4)
C24X 0.136(8) 0.096(9) 0.039(3) -0.035(6) 0.026(5) -0.028(6)
C25X 0.082(5) 0.058(6) 0.054(6) 0.011(4) 0.045(4) 0.029(5)
C26 0.023(2) 0.027(2) 0.028(2) 0.0001(17) -0.0032(17) 0.0053(19)
C27 0.023(2) 0.033(2) 0.053(2) 0.001(2) 0.000(2) -0.001(2)
C28 0.030(3) 0.024(2) 0.021(2) -0.0005(17) -0.0018(19) 0.0027(19)
C29 0.027(3) 0.033(2) 0.032(2) 0.0036(18) -0.001(2) 0.001(2)
C30 0.023(3) 0.046(3) 0.040(2) 0.008(2) -0.008(2) -0.002(2)
C31 0.034(3) 0.044(3) 0.036(2) 0.005(2) -0.005(2) -0.003(2)
C32 0.031(3) 0.040(2) 0.030(2) 0.0086(19) 0.0023(19) -0.002(2)
C33 0.030(2) 0.021(2) 0.026(2) -0.0046(17) -0.0014(19) -0.0002(19)
C34 0.023(3) 0.071(3) 0.072(3) 0.034(3) 0.009(2) 0.010(2)
C35 0.080(4) 0.146(5) 0.054(3) 0.035(3) 0.032(3) 0.050(4)
C36 0.040(3) 0.082(4) 0.173(5) 0.077(4) 0.004(3) -0.006(3)
C37 0.024(3) 0.120(4) 0.096(4) 0.055(3) 0.009(3) 0.015(3)
C38 0.041(3) 0.103(4) 0.034(3) 0.022(2) -0.007(2) 0.002(3)
C39 0.066(6) 0.078(7) 0.048(7) 0.017(6) 0.002(5) 0.004(5)
C40 0.110(10) 0.137(6) 0.034(3) -0.004(4) -0.037(8) -0.031(7)
C41 0.045(5) 0.101(6) 0.052(5) 0.045(4) -0.018(4) 0.004(4)
C38X 0.041(3) 0.103(4) 0.034(3) 0.022(2) -0.007(2) 0.002(3)
C39X 0.073(12) 0.088(10) 0.023(10) 0.036(9) -0.002(8) 0.009(10)
C40X 0.110(10) 0.137(6) 0.034(3) -0.004(4) -0.037(8) -0.031(7)
C41X 0.059(7) 0.198(19) 0.069(11) 0.050(12) -0.023(8) -0.014(9)

loop_
_atom_type_symbol
_atom_type_description
_atom_type_scat_dispersion_real
_atom_type_scat_dispersion_imag
_atom_type_scat_source
C C 0.0033 0.0016 'International Tables Vol C Tables 4.2.6.8 and 6.1.1.4'
H H 0.0000 0.0000 'International Tables Vol C Tables 4.2.6.8 and 6.1.1.4'
F F 0.0171 0.0103 'International Tables Vol C Tables 4.2.6.8 and 6.1.1.4'
N N 0.0061 0.0033 'International Tables Vol C Tables 4.2.6.8 and 6.1.1.4'
O O 0.0106 0.0060 'International Tables Vol C Tables 4.2.6.8 and 6.1.1.4'
V V 0.3005 0.5294 'International Tables Vol C Tables 4.2.6.8 and 6.1.1.4'

loop_
_geom_angle_atom_site_label_1
_geom_angle_atom_site_label_2
_geom_angle_atom_site_label_3
_geom_angle
_geom_angle_site_symmetry_1
_geom_angle_site_symmetry_3
_geom_angle_publ_flag
N1 V1 O3 97.19(12) . . ?
N1 V1 O2 97.49(11) . . ?
O3 V1 O2 110.06(10) . . ?
N1 V1 O1 100.04(12) . . ?
O3 V1 O1 122.21(10) . . ?
O2 V1 O1 121.51(10) . . ?
N1 V1 O1 172.14(11) . 5_665 ?
O3 V1 O1 87.00(9) . 5_665 ?
O2 V1 O1 87.24(9) . 5_665 ?
O1 V1 O1 72.12(10) . 5_665 ?
C5X N1 V1 170.6(4) . . ?
C5 N1 V1 172.6(3) . . ?
C1 O1 V1 125.5(2) . . ?
C1 O1 V1 126.63(19) . 5_665 ?
V1 O1 V1 107.88(10) . 5_665 ?
C12 O2 V1 127.20(19) . . ?
C28 O3 V1 126.45(18) . . ?
O1 C1 C3 113.1(4) . . ?
O1 C1 C2 113.7(4) . . ?
C3 C1 C2 115.7(4) . . ?
O1 C1 H1 104.2 . . ?
C3 C1 H1 104.2 . . ?
C2 C1 H1 104.2 . . ?
C1 C2 H2A 109.5 . . ?
C1 C2 H2B 109.5 . . ?
H2A C2 H2B 109.5 . . ?
C1 C2 H2C 109.5 . . ?
H2A C2 H2C 109.5 . . ?
H2B C2 H2C 109.5 . . ?
C1 C3 H3A 109.5 . . ?
C1 C3 H3B 109.5 . . ?
H3A C3 H3B 109.5 . . ?
C1 C3 H3C 109.5 . . ?
H3A C3 H3C 109.5 . . ?
H3B C3 H3C 109.5 . . ?
C6 C5 C10 120.0 . . ?
C6 C5 N1 120.8(4) . . ?
C10 C5 N1 118.7(4) . . ?
C7 C6 C5 120.0 . . ?
C7 C6 H6 120.0 . . ?
C5 C6 H6 120.0 . . ?
C6 C7 C8 120.0 . . ?
C6 C7 H7 120.0 . . ?
C8 C7 H7 120.0 . . ?
C7 C8 C9 120.0 . . ?
C7 C8 C11 118.7(6) . . ?
C9 C8 C11 121.3(6) . . ?
C10 C9 C8 120.0 . . ?
C10 C9 H9 120.0 . . ?
C8 C9 H9 120.0 . . ?
C9 C10 C5 120.0 . . ?
C9 C10 H10 120.0 . . ?
C5 C10 H10 120.0 . . ?
F7 C11 F8 104.9(11) . . ?
F7 C11 F9 105.5(13) . . ?
F8 C11 F9 105.5(14) . . ?
F7 C11 C8 114.3(11) . . ?
F8 C11 C8 112.6(12) . . ?
F9 C11 C8 113.1(11) . . ?
C6X C5X C10X 120.0 . . ?
C6X C5X N1 123.4(5) . . ?
C10X C5X N1 116.1(5) . . ?
C5X C6X C7X 120.0 . . ?
C5X C6X H6X 120.0 . . ?
C7X C6X H6X 120.0 . . ?
C8X C7X C6X 120.0 . . ?
C8X C7X H7X 120.0 . . ?
C6X C7X H7X 120.0 . . ?
C7X C8X C9X 120.0 . . ?
C7X C8X C11X 118.9(7) . . ?
C9X C8X C11X 121.1(7) . . ?
C10X C9X C8X 120.0 . . ?
C10X C9X H9X 120.0 . . ?
C8X C9X H9X 120.0 . . ?
C9X C10X C5X 120.0 . . ?
C9X C10X H10X 120.0 . . ?
C5X C10X H10X 120.0 . . ?
F7X C11X F8X 106.4(13) . . ?
F7X C11X F9X 106.6(16) . . ?
F8X C11X F9X 105.6(14) . . ?
F7X C11X C8X 112.0(15) . . ?
F8X C11X C8X 112.5(12) . . ?
F9X C11X C8X 113.2(14) . . ?
O2 C12 C17 118.0(3) . . ?
O2 C12 C13 120.9(3) . . ?
C17 C12 C13 121.1(3) . . ?
C14 C13 C12 116.3(3) . . ?
C14 C13 C18 121.2(3) . . ?
C12 C13 C18 122.4(3) . . ?
C13 C14 C15 124.6(3) . . ?
C13 C14 H14 117.7 . . ?
C15 C14 H14 117.7 . . ?
C16 C15 C14 116.5(3) . . ?
C16 C15 C22 121.9(3) . . ?
C14 C15 C22 121.7(3) . . ?
C15 C16 C17 122.6(3) . . ?
C15 C16 H16 118.7 . . ?
C17 C16 H16 118.7 . . ?
C16 C17 C12 118.6(3) . . ?
C16 C17 C26 120.0(3) . . ?
C12 C17 C26 121.4(3) . . ?
C19 C18 C13 110.8(4) . . ?
C19 C18 C21 108.1(4) . . ?
C13 C18 C21 112.0(3) . . ?
C19 C18 C20 108.6(4) . . ?
C13 C18 C20 109.9(4) . . ?
C21 C18 C20 107.2(4) . . ?
C18 C19 H19A 109.5 . . ?
C18 C19 H19B 109.5 . . ?
H19A C19 H19B 109.5 . . ?
C18 C19 H19C 109.5 . . ?
H19A C19 H19C 109.5 . . ?
H19B C19 H19C 109.5 . . ?
C18 C20 H20A 109.5 . . ?
C18 C20 H20B 109.5 . . ?
H20A C20 H20B 109.5 . . ?
C18 C20 H20C 109.5 . . ?
H20A C20 H20C 109.5 . . ?
H20B C20 H20C 109.5 . . ?
C18 C21 H21A 109.5 . . ?
C18 C21 H21B 109.5 . . ?
H21A C21 H21B 109.5 . . ?
C18 C21 H21C 109.5 . . ?
H21A C21 H21C 109.5 . . ?
H21B C21 H21C 109.5 . . ?
C23 C22 C25 117.0(12) . . ?
C23 C22 C15 119.1(12) . . ?
C25 C22 C15 112.6(7) . . ?
C23 C22 C24 103.9(13) . . ?
C25 C22 C24 99.2(11) . . ?
C15 C22 C24 100.5(8) . . ?
H23D C23X H23E 109.5 . . ?
H23D C23X H23F 109.5 . . ?
H23E C23X H23F 109.5 . . ?
H24D C24X H24E 109.5 . . ?
H24D C24X H24F 109.5 . . ?
H24E C24X H24F 109.5 . . ?
H25D C25X H25E 109.5 . . ?
H25D C25X H25F 109.5 . . ?
H25E C25X H25F 109.5 . . ?
C33 C26 C17 111.9(3) . . ?
C33 C26 C27 112.1(3) . . ?
C17 C26 C27 112.3(3) . . ?
C33 C26 H26 106.7 . . ?
C17 C26 H26 106.7 . . ?
C27 C26 H26 106.7 . . ?
C26 C27 H27A 109.5 . . ?
C26 C27 H27B 109.5 . . ?
H27A C27 H27B 109.5 . . ?
C26 C27 H27C 109.5 . . ?
H27A C27 H27C 109.5 . . ?
H27B C27 H27C 109.5 . . ?
O3 C28 C29 122.3(3) . . ?
O3 C28 C33 117.1(3) . . ?
C29 C28 C33 120.6(3) . . ?
C30 C29 C28 116.9(3) . . ?
C30 C29 C34 121.9(3) . . ?
C28 C29 C34 121.1(3) . . ?
C31 C30 C29 124.6(4) . . ?
C31 C30 H30 117.7 . . ?
C29 C30 H30 117.7 . . ?
C30 C31 C32 116.5(3) . . ?
C30 C31 C38 121.2(4) . . ?
C32 C31 C38 122.2(4) . . ?
C33 C32 C31 122.3(4) . . ?
C33 C32 H32 118.8 . . ?
C31 C32 H32 118.8 . . ?
C32 C33 C28 118.8(3) . . ?
C32 C33 C26 120.0(3) . . ?
C28 C33 C26 121.2(3) . . ?
C36 C34 C37 107.8(4) . . ?
C36 C34 C35 110.4(4) . . ?
C37 C34 C35 107.4(4) . . ?
C36 C34 C29 110.3(4) . . ?
C37 C34 C29 111.2(3) . . ?
C35 C34 C29 109.6(4) . . ?
C34 C35 H35A 109.5 . . ?
C34 C35 H35B 109.5 . . ?
H35A C35 H35B 109.5 . . ?
C34 C35 H35C 109.5 . . ?
H35A C35 H35C 109.5 . . ?
H35B C35 H35C 109.5 . . ?
C34 C36 H36A 109.5 . . ?
C34 C36 H36B 109.5 . . ?
H36A C36 H36B 109.5 . . ?
C34 C36 H36C 109.5 . . ?
H36A C36 H36C 109.5 . . ?
H36B C36 H36C 109.5 . . ?
C34 C37 H37A 109.5 . . ?
C34 C37 H37B 109.5 . . ?
H37A C37 H37B 109.5 . . ?
C34 C37 H37C 109.5 . . ?
H37A C37 H37C 109.5 . . ?
H37B C37 H37C 109.5 . . ?
C40 C38 C31 113.6(6) . . ?
C40 C38 C39 112.9(8) . . ?
C31 C38 C39 111.5(9) . . ?
C40 C38 C41 107.7(6) . . ?
C31 C38 C41 106.7(4) . . ?
C39 C38 C41 103.6(7) . . ?
H39D C39X H39E 109.5 . . ?
H39D C39X H39F 109.5 . . ?
H39E C39X H39F 109.5 . . ?
H40D C40X H40E 109.5 . . ?
H40D C40X H40F 109.5 . . ?
H40E C40X H40F 109.5 . . ?
H41D C41X H41E 109.5 . . ?
H41D C41X H41F 109.5 . . ?
H41E C41X H41F 109.5 . . ?

loop_
_geom_bond_atom_site_label_1
_geom_bond_atom_site_label_2
_geom_bond_distance
_geom_bond_site_symmetry_2
_geom_bond_publ_flag
V1 N1 1.651(3) . ?
V1 O3 1.821(2) . ?
V1 O2 1.821(2) . ?
V1 O1 1.880(2) . ?
V1 O1 2.240(2) 5_665 ?
N1 C5X 1.400(6) . ?
N1 C5 1.408(5) . ?
O1 C1 1.462(4) . ?
O1 V1 2.240(2) 5_665 ?
O2 C12 1.385(3) . ?
O3 C28 1.381(4) . ?
C1 C3 1.478(6) . ?
C1 C2 1.481(5) . ?
C1 H1 1.0000 . ?
C2 H2A 0.9800 . ?
C2 H2B 0.9800 . ?
C2 H2C 0.9800 . ?
C3 H3A 0.9800 . ?
C3 H3B 0.9800 . ?
C3 H3C 0.9800 . ?
C5 C6 1.3900 . ?
C5 C10 1.3900 . ?
C6 C7 1.3900 . ?
C6 H6 0.9500 . ?
C7 C8 1.3900 . ?
C7 H7 0.9500 . ?
C8 C9 1.3900 . ?
C8 C11 1.477(16) . ?
C9 C10 1.3900 . ?
C9 H9 0.9500 . ?
C10 H10 0.9500 . ?
C11 F7 1.289(14) . ?
C11 F8 1.330(13) . ?
C11 F9 1.335(12) . ?
C5X C6X 1.3900 . ?
C5X C10X 1.3900 . ?
C6X C7X 1.3900 . ?
C6X H6X 0.9500 . ?
C7X C8X 1.3900 . ?
C7X H7X 0.9500 . ?
C8X C9X 1.3900 . ?
C8X C11X 1.49(2) . ?
C9X C10X 1.3900 . ?
C9X H9X 0.9500 . ?
C10X H10X 0.9500 . ?
C11X F7X 1.304(15) . ?
C11X F8X 1.307(16) . ?
C11X F9X 1.333(14) . ?
C12 C17 1.391(4) . ?
C12 C13 1.416(4) . ?
C13 C14 1.383(4) . ?
C13 C18 1.528(5) . ?
C14 C15 1.388(5) . ?
C14 H14 0.9500 . ?
C15 C16 1.382(4) . ?
C15 C22 1.544(5) . ?
C16 C17 1.391(4) . ?
C16 H16 0.9500 . ?
C17 C26 1.530(4) . ?
C18 C19 1.518(6) . ?
C18 C21 1.536(5) . ?
C18 C20 1.536(6) . ?
C19 H19A 0.9800 . ?
C19 H19B 0.9800 . ?
C19 H19C 0.9800 . ?
C20 H20A 0.9800 . ?
C20 H20B 0.9800 . ?
C20 H20C 0.9800 . ?
C21 H21A 0.9800 . ?
C21 H21B 0.9800 . ?
C21 H21C 0.9800 . ?
C22 C23 1.480(14) . ?
C22 C25 1.535(12) . ?
C22 C24 1.627(14) . ?
C23 H23A 0.9800 . ?
C23 H23B 0.9800 . ?
C23 H23C 0.9800 . ?
C24 H24A 0.9800 . ?
C24 H24B 0.9800 . ?
C24 H24C 0.9800 . ?
C25 H25A 0.9800 . ?
C25 H25B 0.9800 . ?
C25 H25C 0.9800 . ?
C23X H23D 0.9800 . ?
C23X H23E 0.9800 . ?
C23X H23F 0.9800 . ?
C24X H24D 0.9800 . ?
C24X H24E 0.9800 . ?
C24X H24F 0.9800 . ?
C25X H25D 0.9800 . ?
C25X H25E 0.9800 . ?
C25X H25F 0.9800 . ?
C26 C33 1.516(5) . ?
C26 C27 1.530(4) . ?
C26 H26 1.0000 . ?
C27 H27A 0.9800 . ?
C27 H27B 0.9800 . ?
C27 H27C 0.9800 . ?
C28 C29 1.408(5) . ?
C28 C33 1.409(4) . ?
C29 C30 1.388(4) . ?
C29 C34 1.540(5) . ?
C30 C31 1.383(5) . ?
C30 H30 0.9500 . ?
C31 C32 1.396(5) . ?
C31 C38 1.528(5) . ?
C32 C33 1.389(4) . ?
C32 H32 0.9500 . ?
C34 C36 1.511(6) . ?
C34 C37 1.536(5) . ?
C34 C35 1.538(6) . ?
C35 H35A 0.9800 . ?
C35 H35B 0.9800 . ?
C35 H35C 0.9800 . ?
C36 H36A 0.9800 . ?
C36 H36B 0.9800 . ?
C36 H36C 0.9800 . ?
C37 H37A 0.9800 . ?
C37 H37B 0.9800 . ?
C37 H37C 0.9800 . ?
C38 C40 1.449(8) . ?
C38 C39 1.540(10) . ?
C38 C41 1.623(8) . ?
C39 H39A 0.9800 . ?
C39 H39B 0.9800 . ?
C39 H39C 0.9800 . ?
C40 H40A 0.9800 . ?
C40 H40B 0.9800 . ?
C40 H40C 0.9800 . ?
C41 H41A 0.9800 . ?
C41 H41B 0.9800 . ?
C41 H41C 0.9800 . ?
C39X H39D 0.9800 . ?
C39X H39E 0.9800 . ?
C39X H39F 0.9800 . ?
C40X H40D 0.9800 . ?
C40X H40E 0.9800 . ?
C40X H40F 0.9800 . ?
C41X H41D 0.9800 . ?
C41X H41E 0.9800 . ?
C41X H41F 0.9800 . ?

loop_
_geom_torsion_atom_site_label_1
_geom_torsion_atom_site_label_2
_geom_torsion_atom_site_label_3
_geom_torsion_atom_site_label_4
_geom_torsion
_geom_torsion_site_symmetry_1
_geom_torsion_site_symmetry_2
_geom_torsion_site_symmetry_3
_geom_torsion_site_symmetry_4
_geom_torsion_publ_flag
N1 V1 O1 C1 -0.5(3) . . . . ?
O3 V1 O1 C1 -105.6(3) . . . . ?
O2 V1 O1 C1 104.8(3) . . . . ?
O1 V1 O1 C1 179.9(3) 5_665 . . . ?
N1 V1 O1 V1 179.61(13) . . . 5_665 ?
O3 V1 O1 V1 74.43(14) . . . 5_665 ?
O2 V1 O1 V1 -75.10(13) . . . 5_665 ?
O1 V1 O1 V1 0.0 5_665 . . 5_665 ?
N1 V1 O2 C12 -27.0(3) . . . . ?
O3 V1 O2 C12 73.5(3) . . . . ?
O1 V1 O2 C12 -133.7(2) . . . . ?
O1 V1 O2 C12 159.3(3) 5_665 . . . ?
N1 V1 O3 C28 25.8(3) . . . . ?
O2 V1 O3 C28 -74.9(3) . . . . ?
O1 V1 O3 C28 132.5(2) . . . . ?
O1 V1 O3 C28 -160.9(3) 5_665 . . . ?
V1 O1 C1 C3 112.3(3) . . . . ?
V1 O1 C1 C3 -67.8(4) 5_665 . . . ?
V1 O1 C1 C2 -113.0(3) . . . . ?
V1 O1 C1 C2 66.9(4) 5_665 . . . ?
C5X N1 C5 C6 -110.9(17) . . . . ?
C5X N1 C5 C10 60.8(15) . . . . ?
C10 C5 C6 C7 0.0 . . . . ?
N1 C5 C6 C7 171.6(5) . . . . ?
C5 C6 C7 C8 0.0 . . . . ?
C6 C7 C8 C9 0.0 . . . . ?
C6 C7 C8 C11 -179.9(8) . . . . ?
C7 C8 C9 C10 0.0 . . . . ?
C11 C8 C9 C10 179.9(8) . . . . ?
C8 C9 C10 C5 0.0 . . . . ?
C6 C5 C10 C9 0.0 . . . . ?
N1 C5 C10 C9 -171.8(5) . . . . ?
C7 C8 C11 F7 -51.3(13) . . . . ?
C9 C8 C11 F7 128.8(9) . . . . ?
C7 C8 C11 F8 68.3(14) . . . . ?
C9 C8 C11 F8 -111.6(11) . . . . ?
C7 C8 C11 F9 -172.1(10) . . . . ?
C9 C8 C11 F9 8.0(15) . . . . ?
C5 N1 C5X C6X 122.2(17) . . . . ?
C10X C5X C6X C7X 0.0 . . . . ?
N1 C5X C6X C7X -172.0(6) . . . . ?
C5X C6X C7X C8X 0.0 . . . . ?
C6X C7X C8X C9X 0.0 . . . . ?
C6X C7X C8X C11X 179.1(10) . . . . ?
C7X C8X C9X C10X 0.0 . . . . ?
C11X C8X C9X C10X -179.1(10) . . . . ?
C8X C9X C10X C5X 0.0 . . . . ?
C6X C5X C10X C9X 0.0 . . . . ?
N1 C5X C10X C9X 172.5(6) . . . . ?
C7X C8X C11X F7X -71.5(16) . . . . ?
C9X C8X C11X F7X 107.6(13) . . . . ?
C7X C8X C11X F8X 48.3(15) . . . . ?
C9X C8X C11X F8X -132.6(10) . . . . ?
C7X C8X C11X F9X 167.8(12) . . . . ?
C9X C8X C11X F9X -13.1(18) . . . . ?
V1 O2 C12 C17 -68.2(4) . . . . ?
V1 O2 C12 C13 113.3(3) . . . . ?
O2 C12 C13 C14 -176.3(3) . . . . ?
C17 C12 C13 C14 5.2(5) . . . . ?
O2 C12 C13 C18 4.0(5) . . . . ?
C17 C12 C13 C18 -174.5(4) . . . . ?
C12 C13 C14 C15 -2.3(5) . . . . ?
C18 C13 C14 C15 177.4(4) . . . . ?
C13 C14 C15 C16 -0.9(6) . . . . ?
C13 C14 C15 C22 178.6(4) . . . . ?
C14 C15 C16 C17 1.5(5) . . . . ?
C22 C15 C16 C17 -178.1(4) . . . . ?
C15 C16 C17 C12 1.4(5) . . . . ?
C15 C16 C17 C26 -178.2(3) . . . . ?
O2 C12 C17 C16 176.6(3) . . . . ?
C13 C12 C17 C16 -4.9(5) . . . . ?
O2 C12 C17 C26 -3.8(5) . . . . ?
C13 C12 C17 C26 174.7(3) . . . . ?
C14 C13 C18 C19 111.3(4) . . . . ?
C12 C13 C18 C19 -69.0(5) . . . . ?
C14 C13 C18 C21 -9.6(6) . . . . ?
C12 C13 C18 C21 170.1(4) . . . . ?
C14 C13 C18 C20 -128.7(4) . . . . ?
C12 C13 C18 C20 51.1(5) . . . . ?
C16 C15 C22 C23 -38.3(14) . . . . ?
C14 C15 C22 C23 142.2(13) . . . . ?
C16 C15 C22 C25 178.9(16) . . . . ?
C14 C15 C22 C25 -0.6(17) . . . . ?
C16 C15 C22 C24 74.2(10) . . . . ?
C14 C15 C22 C24 -105.3(10) . . . . ?
C16 C17 C26 C33 -79.5(4) . . . . ?
C12 C17 C26 C33 101.0(4) . . . . ?
C16 C17 C26 C27 47.7(4) . . . . ?
C12 C17 C26 C27 -131.9(3) . . . . ?
V1 O3 C28 C29 -112.0(3) . . . . ?
V1 O3 C28 C33 69.5(4) . . . . ?
O3 C28 C29 C30 175.8(3) . . . . ?
C33 C28 C29 C30 -5.8(5) . . . . ?
O3 C28 C29 C34 -6.0(5) . . . . ?
C33 C28 C29 C34 172.4(3) . . . . ?
C28 C29 C30 C31 3.2(5) . . . . ?
C34 C29 C30 C31 -174.9(4) . . . . ?
C29 C30 C31 C32 0.0(6) . . . . ?
C29 C30 C31 C38 -178.0(4) . . . . ?
C30 C31 C32 C33 -0.8(5) . . . . ?
C38 C31 C32 C33 177.2(4) . . . . ?
C31 C32 C33 C28 -1.8(5) . . . . ?
C31 C32 C33 C26 177.4(3) . . . . ?
O3 C28 C33 C32 -176.4(3) . . . . ?
C29 C28 C33 C32 5.2(5) . . . . ?
O3 C28 C33 C26 4.5(4) . . . . ?
C29 C28 C33 C26 -174.0(3) . . . . ?
C17 C26 C33 C32 78.7(4) . . . . ?
C27 C26 C33 C32 -48.5(4) . . . . ?
C17 C26 C33 C28 -102.1(4) . . . . ?
C27 C26 C33 C28 130.7(3) . . . . ?
C30 C29 C34 C36 -112.2(4) . . . . ?
C28 C29 C34 C36 69.7(5) . . . . ?
C30 C29 C34 C37 7.4(6) . . . . ?
C28 C29 C34 C37 -170.7(4) . . . . ?
C30 C29 C34 C35 126.0(4) . . . . ?
C28 C29 C34 C35 -52.1(5) . . . . ?
C30 C31 C38 C40 68.6(9) . . . . ?
C32 C31 C38 C40 -109.3(8) . . . . ?
C30 C31 C38 C39 -162.4(7) . . . . ?
C32 C31 C38 C39 19.7(8) . . . . ?
C30 C31 C38 C41 -49.9(7) . . . . ?
C32 C31 C38 C41 132.2(6) . . . . ?
